data_4135137
loop_
_publ_author_name
'Andres, R\'emi'
'Wang, Qian'
'Zhu, Jieping'

_publ_section_title
;
 Asymmetric Total Synthesis of (-)-Arborisidine and
 (-)-19-epi-Arborisidine Enabled by a Catalytic Enantioselective
 Pictet-Spengler Reaction.
;
_journal_name_full 'Journal of the American Chemical Society'
_journal_paper_doi 10.1021/jacs.0c05804
_journal_year 2020
_chemical_formula_moiety 'C25 H34 N2 O5'
_chemical_formula_sum 'C25 H34 N2 O5'
_chemical_formula_weight 442.54
_space_group_crystal_system monoclinic
_space_group_IT_number 14
_space_group_name_Hall '-P 2ybc'
_space_group_name_H-M_alt 'P 1 21/c 1'
_atom_sites_solution_hydrogens geom
_atom_sites_solution_primary dual
_atom_sites_solution_secondary difmap
_audit_creation_date 2020-03-25
_audit_creation_method
;
Olex2 1.3
(compiled 2020.02.04 svn.rd84adfe8 for OlexSys, GUI svn.r6032)
;
_cell_angle_alpha 90
_cell_angle_beta 108.53(6)
_cell_angle_gamma 90
_cell_formula_units_Z 4
_cell_length_a 13.313(11)
_cell_length_b 16.775(14)
_cell_length_c 11.290(3)
_cell_measurement_reflns_used 354
_cell_measurement_temperature 139.99(10)
_cell_measurement_theta_max 72.8920
_cell_measurement_theta_min 3.4440
_cell_volume 2391(3)
_computing_cell_refinement 'CrysAlisPro 1.171.39.46 (Rigaku OD, 2018)'
_computing_data_collection 'CrysAlisPro 1.171.39.46 (Rigaku OD, 2018)'
_computing_data_reduction 'CrysAlisPro 1.171.39.46 (Rigaku OD, 2018)'
_computing_molecular_graphics 'Olex2 1.3 (Dolomanov et al., 2009)'
_computing_publication_material 'Olex2 1.3 (Dolomanov et al., 2009)'
_computing_structure_refinement 'SHELXL 2018/3 (Sheldrick, 2015)'
_computing_structure_solution 'SHELXT (Sheldrick, 2015)'
_diffrn_ambient_environment N~2~
_diffrn_ambient_temperature 139.99(10)
_diffrn_detector 'CCD plate'
_diffrn_detector_area_resol_mean 5.2817
_diffrn_detector_type AtlasS2
_diffrn_measured_fraction_theta_full 0.983
_diffrn_measured_fraction_theta_max 0.983
_diffrn_measurement_details
;
List of Runs (angles in degrees, time in seconds):

  # Type    Start    End  Width  t~exp~   \w     \q     \k     \f   Frames
--------------------------------------------------------------------------
  1  \w   -110.00 -74.00   1.00   30.00    --  -41.16 -57.00 -30.00   36
  2  \w    -21.00  66.00   1.00   30.00    --   41.16 -38.00  90.00   87
  3  \w     44.00  92.00   1.00   30.00    --   41.16-125.00 -60.00   48
  4  \w     25.00  99.00   1.00   30.00    --   41.16  57.00-120.00   74
  5  \w     35.00 115.00   1.00  120.00    --  107.03-125.00   0.00   80
  6  \w     87.00 114.00   1.00  120.00    --  107.03  61.00 -60.00   27
  7  \w     57.00 123.00   1.00  120.00    --  107.03 -30.00  60.00   66
  8  \w     83.00 110.00   1.00  120.00    --  107.03 -94.00 150.00   27
  9  \w     79.00 176.00   1.00  120.00    --  107.03  30.00  60.00   97
 10  \w     94.00 158.00   1.00  120.00    --  107.03 125.00-116.00   64
 11  \w     36.00 108.00   1.00  120.00    --  107.03 -94.00  60.00   72
 12  \w    113.00 170.00   1.00  120.00    --  107.03 125.00 120.00   57
;
_diffrn_measurement_device 'four-circle diffractometer'
_diffrn_measurement_device_type 'SuperNova, Dual, Cu at home/near, AtlasS2'
_diffrn_measurement_method '\w scans'
_diffrn_orient_matrix_type 'CrysAlisPro convention (1999,Acta A55,543-557)'
_diffrn_orient_matrix_UB_11 -0.0162777000
_diffrn_orient_matrix_UB_12 0.0878772000
_diffrn_orient_matrix_UB_13 0.0289209000
_diffrn_orient_matrix_UB_21 0.1087902000
_diffrn_orient_matrix_UB_22 0.0210536000
_diffrn_orient_matrix_UB_23 -0.0122345000
_diffrn_orient_matrix_UB_31 -0.0524000000
_diffrn_orient_matrix_UB_32 0.0163278000
_diffrn_orient_matrix_UB_33 -0.1405935000
_diffrn_radiation_monochromator mirror
_diffrn_radiation_probe x-ray
_diffrn_radiation_type 'Cu K\a'
_diffrn_radiation_wavelength 1.54184
_diffrn_reflns_av_R_equivalents 0.3394
_diffrn_reflns_av_unetI/netI 0.3416
_diffrn_reflns_Laue_measured_fraction_full 0.983
_diffrn_reflns_Laue_measured_fraction_max 0.983
_diffrn_reflns_limit_h_max 13
_diffrn_reflns_limit_h_min -13
_diffrn_reflns_limit_k_max 16
_diffrn_reflns_limit_k_min -16
_diffrn_reflns_limit_l_max 8
_diffrn_reflns_limit_l_min -11
_diffrn_reflns_number 5867
_diffrn_reflns_point_group_measured_fraction_full 0.983
_diffrn_reflns_point_group_measured_fraction_max 0.983
_diffrn_reflns_theta_full 50.436
_diffrn_reflns_theta_max 50.436
_diffrn_reflns_theta_min 3.501
_diffrn_source 'micro-focus sealed X-ray tube'
_diffrn_source_type 'SuperNova (Cu) X-ray Source'
_exptl_absorpt_coefficient_mu 0.692
_exptl_absorpt_correction_T_max 1.00000
_exptl_absorpt_correction_T_min 0.45266
_exptl_absorpt_correction_type multi-scan
_exptl_absorpt_process_details
;
CrysAlisPro 1.171.39.46 (Rigaku Oxford Diffraction, 2018)
Empirical absorption correction using spherical harmonics,
 implemented in SCALE3 ABSPACK scaling algorithm.
;
_exptl_crystal_colour 'clear pale colourless'
_exptl_crystal_density_diffrn 1.229
_exptl_crystal_description needle
_exptl_crystal_F_000 952
_exptl_crystal_size_max 0.31
_exptl_crystal_size_mid 0.048
_exptl_crystal_size_min 0.034
_refine_diff_density_max 0.399
_refine_diff_density_min -0.321
_refine_diff_density_rms 0.112
_refine_ls_extinction_coef 0.0004(3)
_refine_ls_extinction_expression Fc^*^=kFc[1+0.001xFc^2^\l^3^/sin(2\q)]^-1/4^
_refine_ls_extinction_method 'SHELXL-2018/3 (Sheldrick 2018)'
_refine_ls_goodness_of_fit_ref 0.938
_refine_ls_hydrogen_treatment constr
_refine_ls_matrix_type full
_refine_ls_number_parameters 298
_refine_ls_number_reflns 2462
_refine_ls_number_restraints 264
_refine_ls_restrained_S_all 0.891
_refine_ls_R_factor_all 0.2593
_refine_ls_R_factor_gt 0.1427
_refine_ls_shift/su_max 0.000
_refine_ls_shift/su_mean 0.000
_refine_ls_structure_factor_coef Fsqd
_refine_ls_weighting_details 'w=1/[\s^2^(Fo^2^)+(0.1035P)^2^] where P=(Fo^2^+2Fc^2^)/3'
_refine_ls_weighting_scheme calc
_refine_ls_wR_factor_gt 0.2924
_refine_ls_wR_factor_ref 0.3554
_reflns_Friedel_coverage 0.000
_reflns_number_gt 796
_reflns_number_total 2462
_reflns_threshold_expression 'I > 2\s(I)'
_cod_data_source_file ja0c05804_si_005.cif
_cod_data_source_block randres-h2bocp2
_cod_database_code 4135137
_shelx_shelxl_version_number 2018/3
_chemical_oxdiff_formula 'C25 H34 N2 O5'
_shelx_space_group_comment
;
The symmetry employed for this shelxl refinement is uniquely defined
by the following loop, which should always be used as a source of
symmetry information in preference to the above space-group names.
They are only intended as comments.
;
_shelx_estimated_absorpt_t_max 0.977
_shelx_estimated_absorpt_t_min 0.814
_reflns_odcompleteness_completeness 97.19
_reflns_odcompleteness_iscentric 1
_reflns_odcompleteness_theta 66.97
_olex2_refinement_description
;
1. Fixed Uiso
 At 1.2 times of:
  All C(H) groups, All C(H,H) groups, All N(H) groups
 At 1.5 times of:
  All C(H,H,H) groups
2. Rigid body (RIGU) restrains
 All non-hydrogen atoms
 with sigma for 1-2 distances of 0.004 and sigma for 1-3 distances of 0.004
3.a Ternary CH refined with riding coordinates:
 C14(H14)
3.b Secondary CH2 refined with riding coordinates:
 C11(H11A,H11B), C10(H10A,H10B)
3.c Aromatic/amide H refined with riding coordinates:
 N1(H1), C4(H4), C5(H5), C7(H7), C6(H6)
3.d Idealised Me refined as rotating group:
 C25(H25A,H25B,H25C), C18(H18A,H18B,H18C), C17(H17A,H17B,H17C), C19(H19A,H19B,
 H19C), C20(H20A,H20B,H20C), C12(H12A,H12B,H12C), C23(H23A,H23B,H23C), C24(H24A,
 H24B,H24C)
;
_olex2_submission_special_instructions 'No special instructions were received'
_oxdiff_exptl_absorpt_empirical_details
;
Empirical correction (ABSPACK) includes:
- Absorption correction using spherical harmonics
- Frame scaling
;
_oxdiff_exptl_absorpt_empirical_full_max 2.082
_oxdiff_exptl_absorpt_empirical_full_min 0.580

loop_
_space_group_symop_operation_xyz
'x, y, z'
'-x, y+1/2, -z+1/2'
'-x, -y, -z'
'x, -y-1/2, z-1/2'

loop_
_atom_site_label
_atom_site_type_symbol
_atom_site_fract_x
_atom_site_fract_y
_atom_site_fract_z
_atom_site_U_iso_or_equiv
_atom_site_adp_type
_atom_site_occupancy
_atom_site_site_symmetry_order
_atom_site_calc_flag
_atom_site_refinement_flags_posn
_atom_site_refinement_flags_adp
_atom_site_refinement_flags_occupancy
_atom_site_disorder_assembly
_atom_site_disorder_group
O3 O 0.1597(9) 0.3028(6) 0.1706(7) 0.064(3) Uani 1 1 d . . . . .
O2 O 0.1428(9) 0.3456(7) 0.3542(8) 0.076(3) Uani 1 1 d . . . . .
N2 N -0.0965(10) 0.1368(7) 0.2116(9) 0.056(3) Uani 1 1 d . . . . .
O4 O -0.2266(9) 0.2195(6) 0.1025(7) 0.068(3) Uani 1 1 d . . . . .
O5 O -0.2456(9) 0.1475(6) 0.2636(8) 0.065(3) Uani 1 1 d . . . . .
O1 O -0.0441(9) 0.2576(6) -0.0178(7) 0.065(3) Uani 1 1 d . . . . .
C15 C 0.1040(14) 0.3147(9) 0.2479(10) 0.063(4) Uani 1 1 d . . . . .
N1 N 0.1340(11) 0.1101(7) 0.0970(9) 0.064(3) Uani 1 1 d . . . . .
H1 H 0.120909 0.126499 0.019495 0.077 Uiso 1 1 calc R U . . .
C11 C -0.0620(12) 0.0734(9) 0.3084(11) 0.061(4) Uani 1 1 d . . . . .
H11A H -0.077312 0.020272 0.268410 0.073 Uiso 1 1 calc R U . . .
H11B H -0.101807 0.078329 0.368718 0.073 Uiso 1 1 calc R U . . .
C2 C 0.0666(13) 0.1173(9) 0.1649(11) 0.059(3) Uani 1 1 d . . . . .
C25 C -0.3830(14) 0.1425(11) 0.3548(12) 0.078(5) Uani 1 1 d . . . . .
H25A H -0.392712 0.085033 0.340434 0.116 Uiso 1 1 calc R U . . .
H25B H -0.449171 0.166295 0.358374 0.116 Uiso 1 1 calc R U . . .
H25C H -0.326658 0.152032 0.433936 0.116 Uiso 1 1 calc R U . . .
C13 C -0.0376(13) 0.2384(9) 0.0874(10) 0.057(4) Uani 1 1 d . . . . .
C8 C 0.2158(13) 0.0560(9) 0.2893(11) 0.061(3) Uani 1 1 d . . . . .
C1 C -0.0463(13) 0.1451(9) 0.1152(11) 0.058(3) Uani 1 1 d . . . . .
C9 C 0.1141(13) 0.0855(10) 0.2858(11) 0.063(4) Uani 1 1 d . . . . .
C10 C 0.0584(12) 0.0813(9) 0.3779(11) 0.060(4) Uani 1 1 d . . . . .
H10A H 0.072395 0.129989 0.430095 0.072 Uiso 1 1 calc R U . . .
H10B H 0.083583 0.034674 0.433272 0.072 Uiso 1 1 calc R U . . .
C21 C -0.1964(13) 0.1708(9) 0.1874(11) 0.058(3) Uani 1 1 d . . . . .
C16 C 0.2744(13) 0.3234(10) 0.2022(10) 0.060(3) Uani 1 1 d . . . . .
C22 C -0.3522(14) 0.1805(10) 0.2477(11) 0.068(4) Uani 1 1 d . . . . .
C14 C -0.0110(13) 0.2937(9) 0.1972(10) 0.060(3) Uani 1 1 d . . . . .
H14 H -0.034499 0.269531 0.265019 0.072 Uiso 1 1 calc R U . . .
C18 C 0.3006(13) 0.2994(10) 0.0899(11) 0.068(4) Uani 1 1 d . . . . .
H18A H 0.291270 0.241651 0.078085 0.102 Uiso 1 1 calc R U . . .
H18B H 0.374387 0.313436 0.100335 0.102 Uiso 1 1 calc R U . . .
H18C H 0.253678 0.327035 0.016779 0.102 Uiso 1 1 calc R U . . .
C17 C 0.3373(14) 0.2782(10) 0.3152(11) 0.074(4) Uani 1 1 d . . . . .
H17A H 0.319818 0.297342 0.388239 0.112 Uiso 1 1 calc R U . . .
H17B H 0.413076 0.286143 0.328613 0.112 Uiso 1 1 calc R U . . .
H17C H 0.320463 0.221280 0.302933 0.112 Uiso 1 1 calc R U . . .
C19 C 0.2880(15) 0.4149(10) 0.2184(12) 0.079(5) Uani 1 1 d . . . . .
H19A H 0.229537 0.441692 0.155629 0.119 Uiso 1 1 calc R U . . .
H19B H 0.355413 0.430812 0.207659 0.119 Uiso 1 1 calc R U . . .
H19C H 0.287726 0.429931 0.302143 0.119 Uiso 1 1 calc R U . . .
C4 C 0.3108(14) 0.0510(10) 0.1338(14) 0.072(4) Uani 1 1 d . . . . .
H4 H 0.313836 0.061623 0.052392 0.087 Uiso 1 1 calc R U . . .
C5 C 0.3919(16) 0.0129(10) 0.2194(14) 0.081(5) Uani 1 1 d . . . . .
H5 H 0.453850 0.000094 0.198669 0.097 Uiso 1 1 calc R U . . .
C3 C 0.2247(14) 0.0738(10) 0.1668(12) 0.065(4) Uani 1 1 d . . . . .
C20 C -0.0732(14) 0.3717(9) 0.1516(12) 0.069(4) Uani 1 1 d . . . . .
H20A H -0.058504 0.409577 0.221070 0.103 Uiso 1 1 calc R U . . .
H20B H -0.149212 0.360057 0.120812 0.103 Uiso 1 1 calc R U . . .
H20C H -0.051127 0.394778 0.084050 0.103 Uiso 1 1 calc R U . . .
C12 C -0.1029(14) 0.0998(10) -0.0052(12) 0.073(4) Uani 1 1 d . . . . .
H12A H -0.092925 0.042322 0.009770 0.109 Uiso 1 1 calc R U . . .
H12B H -0.073256 0.115655 -0.070813 0.109 Uiso 1 1 calc R U . . .
H12C H -0.178693 0.112289 -0.031767 0.109 Uiso 1 1 calc R U . . .
C7 C 0.2981(14) 0.0134(10) 0.3708(14) 0.071(4) Uani 1 1 d . . . . .
H7 H 0.292746 -0.000843 0.449987 0.085 Uiso 1 1 calc R U . . .
C23 C -0.3439(16) 0.2737(11) 0.2693(13) 0.086(5) Uani 1 1 d . . . . .
H23A H -0.282179 0.285843 0.341808 0.128 Uiso 1 1 calc R U . . .
H23B H -0.408260 0.293079 0.284332 0.128 Uiso 1 1 calc R U . . .
H23C H -0.336276 0.299906 0.195063 0.128 Uiso 1 1 calc R U . . .
C6 C 0.3864(15) -0.0091(11) 0.3432(14) 0.079(5) Uani 1 1 d . . . . .
H6 H 0.442040 -0.037724 0.401433 0.095 Uiso 1 1 calc R U . . .
C24 C -0.4279(14) 0.1575(10) 0.1234(12) 0.081(5) Uani 1 1 d . . . . .
H24A H -0.410207 0.186549 0.057334 0.121 Uiso 1 1 calc R U . . .
H24B H -0.500250 0.170930 0.120644 0.121 Uiso 1 1 calc R U . . .
H24C H -0.422844 0.100064 0.110728 0.121 Uiso 1 1 calc R U . . .

loop_
_atom_site_aniso_label
_atom_site_aniso_U_11
_atom_site_aniso_U_22
_atom_site_aniso_U_33
_atom_site_aniso_U_23
_atom_site_aniso_U_13
_atom_site_aniso_U_12
O3 0.086(6) 0.074(7) 0.034(4) 0.002(4) 0.024(4) -0.003(5)
O2 0.100(8) 0.083(8) 0.052(5) -0.016(5) 0.034(5) -0.024(7)
N2 0.081(7) 0.048(7) 0.040(5) 0.005(4) 0.022(5) 0.007(6)
O4 0.107(9) 0.049(6) 0.052(5) 0.005(4) 0.032(5) 0.011(6)
O5 0.086(6) 0.066(7) 0.049(5) 0.007(4) 0.029(5) -0.006(5)
O1 0.103(8) 0.060(7) 0.033(4) -0.004(4) 0.023(5) -0.002(6)
C15 0.093(7) 0.072(10) 0.029(5) -0.003(5) 0.026(5) -0.002(7)
N1 0.098(8) 0.063(9) 0.037(5) 0.003(5) 0.028(5) 0.009(7)
C11 0.084(7) 0.059(10) 0.043(7) 0.014(6) 0.024(6) -0.005(7)
C2 0.085(7) 0.058(9) 0.036(5) -0.001(5) 0.021(5) 0.003(7)
C25 0.106(13) 0.081(11) 0.053(7) 0.006(7) 0.035(8) -0.003(10)
C13 0.089(11) 0.051(6) 0.036(5) -0.006(4) 0.027(6) -0.002(6)
C8 0.088(8) 0.050(9) 0.044(6) 0.000(5) 0.020(6) 0.003(7)
C1 0.085(7) 0.055(7) 0.037(5) 0.005(5) 0.022(5) 0.003(7)
C9 0.084(8) 0.066(11) 0.040(5) 0.008(6) 0.021(6) 0.008(7)
C10 0.084(8) 0.057(10) 0.038(6) 0.010(6) 0.020(5) -0.007(8)
C21 0.077(8) 0.061(9) 0.037(6) 0.003(5) 0.019(6) 0.002(7)
C16 0.086(7) 0.070(8) 0.031(5) 0.005(5) 0.026(6) -0.001(7)
C22 0.093(9) 0.079(9) 0.038(5) 0.011(6) 0.030(6) 0.012(8)
C14 0.090(7) 0.061(7) 0.037(5) -0.002(5) 0.030(6) 0.005(7)
C18 0.087(11) 0.081(11) 0.042(6) 0.002(6) 0.028(7) 0.011(9)
C17 0.099(11) 0.075(11) 0.053(6) 0.011(7) 0.030(7) 0.002(10)
C19 0.117(14) 0.071(8) 0.053(8) -0.007(7) 0.032(9) -0.003(8)
C4 0.085(9) 0.072(12) 0.063(7) -0.007(7) 0.029(7) -0.007(8)
C5 0.106(11) 0.063(12) 0.074(8) -0.010(7) 0.032(8) 0.007(9)
C3 0.086(8) 0.058(10) 0.053(6) 0.000(6) 0.024(6) -0.001(7)
C20 0.096(11) 0.051(8) 0.056(7) -0.010(6) 0.019(8) 0.007(8)
C12 0.098(11) 0.064(10) 0.054(6) -0.015(6) 0.021(7) -0.001(9)
C7 0.088(10) 0.059(11) 0.065(8) 0.009(7) 0.023(7) 0.013(8)
C23 0.128(16) 0.078(8) 0.057(7) 0.006(7) 0.037(9) -0.001(9)
C6 0.094(11) 0.072(13) 0.075(8) 0.003(7) 0.033(8) 0.002(9)
C24 0.109(11) 0.077(12) 0.051(6) 0.011(7) 0.019(7) -0.003(10)

loop_
_atom_type_symbol
_atom_type_description
_atom_type_scat_dispersion_real
_atom_type_scat_dispersion_imag
_atom_type_scat_source
C C 0.0181 0.0091 'International Tables Vol C Tables 4.2.6.8 and 6.1.1.4'
H H 0.0000 0.0000 'International Tables Vol C Tables 4.2.6.8 and 6.1.1.4'
N N 0.0311 0.0180 'International Tables Vol C Tables 4.2.6.8 and 6.1.1.4'
O O 0.0492 0.0322 'International Tables Vol C Tables 4.2.6.8 and 6.1.1.4'

loop_
_exptl_crystal_face_index_h
_exptl_crystal_face_index_k
_exptl_crystal_face_index_l
_exptl_crystal_face_perp_dist
8 -4 0 0.0157
-6 8 -1 0.0137
-6 8 0 0.0133
-8 2 0 0.0121
6 7 -1 0.0208
-6 -7 1 0.0064
-1 2 -7 0.1254
-2 0 7 0.1604

loop_
_geom_angle_atom_site_label_1
_geom_angle_atom_site_label_2
_geom_angle_atom_site_label_3
_geom_angle
_geom_angle_site_symmetry_1
_geom_angle_site_symmetry_3
_geom_angle_publ_flag
C15 O3 C16 123.3(10) . . ?
C1 N2 C11 120.7(12) . . ?
C21 N2 C11 119.3(11) . . ?
C21 N2 C1 116.8(11) . . ?
C21 O5 C22 118.3(11) . . ?
O3 C15 C14 115.5(10) . . ?
O2 C15 O3 123.0(15) . . ?
O2 C15 C14 121.5(13) . . ?
C2 N1 C3 109.7(11) . . ?
N2 C11 C10 109.8(11) . . ?
N1 C2 C1 125.4(11) . . ?
N1 C2 C9 109.8(14) . . ?
C9 C2 C1 124.4(13) . . ?
O1 C13 C1 117.7(11) . . ?
O1 C13 C14 125.0(13) . . ?
C14 C13 C1 117.0(10) . . ?
C9 C8 C3 105.4(13) . . ?
C7 C8 C9 137.6(13) . . ?
C7 C8 C3 116.8(15) . . ?
N2 C1 C2 109.5(10) . . ?
N2 C1 C13 108.6(11) . . ?
N2 C1 C12 113.8(13) . . ?
C2 C1 C13 104.5(13) . . ?
C2 C1 C12 109.2(13) . . ?
C12 C1 C13 110.8(11) . . ?
C2 C9 C8 106.6(12) . . ?
C2 C9 C10 122.3(15) . . ?
C8 C9 C10 131.0(13) . . ?
C9 C10 C11 108.7(11) . . ?
O4 C21 N2 118.9(13) . . ?
O4 C21 O5 127.6(15) . . ?
O5 C21 N2 113.5(12) . . ?
O3 C16 C19 109.3(13) . . ?
C18 C16 O3 103.6(12) . . ?
C18 C16 C17 112.0(13) . . ?
C18 C16 C19 108.8(12) . . ?
C17 C16 O3 109.9(12) . . ?
C17 C16 C19 113.0(13) . . ?
O5 C22 C25 103.6(12) . . ?
O5 C22 C23 109.5(14) . . ?
O5 C22 C24 110.6(12) . . ?
C25 C22 C23 108.2(12) . . ?
C24 C22 C25 111.4(15) . . ?
C24 C22 C23 113.1(13) . . ?
C15 C14 C13 114.0(12) . . ?
C15 C14 C20 107.6(13) . . ?
C13 C14 C20 106.7(11) . . ?
C5 C4 C3 118.9(14) . . ?
C4 C5 C6 121.7(17) . . ?
N1 C3 C8 108.5(14) . . ?
N1 C3 C4 129.4(13) . . ?
C4 C3 C8 122.0(15) . . ?
C6 C7 C8 123.3(14) . . ?
C7 C6 C5 117.1(17) . . ?

loop_
_geom_bond_atom_site_label_1
_geom_bond_atom_site_label_2
_geom_bond_distance
_geom_bond_site_symmetry_2
_geom_bond_publ_flag
O3 C15 1.328(17) . ?
O3 C16 1.495(18) . ?
O2 C15 1.257(16) . ?
N2 C11 1.489(17) . ?
N2 C1 1.454(17) . ?
N2 C21 1.392(19) . ?
O4 C21 1.226(16) . ?
O5 C21 1.296(17) . ?
O5 C22 1.480(19) . ?
O1 C13 1.208(14) . ?
C15 C14 1.50(2) . ?
N1 C2 1.359(18) . ?
N1 C3 1.359(19) . ?
C11 C10 1.550(19) . ?
C2 C1 1.50(2) . ?
C2 C9 1.414(19) . ?
C25 C22 1.532(19) . ?
C13 C1 1.61(2) . ?
C13 C14 1.498(18) . ?
C8 C9 1.43(2) . ?
C8 C3 1.455(19) . ?
C8 C7 1.39(2) . ?
C1 C12 1.531(19) . ?
C9 C10 1.459(19) . ?
C16 C18 1.474(18) . ?
C16 C17 1.492(19) . ?
C16 C19 1.55(2) . ?
C22 C23 1.58(2) . ?
C22 C24 1.50(2) . ?
C14 C20 1.55(2) . ?
C4 C5 1.36(2) . ?
C4 C3 1.37(2) . ?
C5 C6 1.47(2) . ?
C7 C6 1.36(2) . ?

loop_
_geom_hbond_atom_site_label_D
_geom_hbond_atom_site_label_H
_geom_hbond_atom_site_label_A
_geom_hbond_distance_DH
_geom_hbond_distance_HA
_geom_hbond_distance_DA
_geom_hbond_angle_DHA
_geom_hbond_site_symmetry_A
_geom_hbond_publ_flag
N1 H1 O2 0.88 2.03 2.878(13) 160.7 4_565 yes

loop_
_geom_torsion_atom_site_label_1
_geom_torsion_atom_site_label_2
_geom_torsion_atom_site_label_3
_geom_torsion_atom_site_label_4
_geom_torsion
_geom_torsion_site_symmetry_1
_geom_torsion_site_symmetry_2
_geom_torsion_site_symmetry_3
_geom_torsion_site_symmetry_4
_geom_torsion_publ_flag
O3 C15 C14 C13 19.4(19) . . . . ?
O3 C15 C14 C20 -98.7(14) . . . . ?
O2 C15 C14 C13 -164.2(14) . . . . ?
O2 C15 C14 C20 77.6(16) . . . . ?
N2 C11 C10 C9 -51.1(15) . . . . ?
O1 C13 C1 N2 -147.5(14) . . . . ?
O1 C13 C1 C2 95.7(15) . . . . ?
O1 C13 C1 C12 -22(2) . . . . ?
O1 C13 C14 C15 -76(2) . . . . ?
O1 C13 C14 C20 42(2) . . . . ?
C15 O3 C16 C18 179.7(13) . . . . ?
C15 O3 C16 C17 60.0(17) . . . . ?
C15 O3 C16 C19 -64.5(15) . . . . ?
N1 C2 C1 N2 173.8(14) . . . . ?
N1 C2 C1 C13 -70.0(17) . . . . ?
N1 C2 C1 C12 49(2) . . . . ?
N1 C2 C9 C8 -1.1(18) . . . . ?
N1 C2 C9 C10 -176.8(14) . . . . ?
C11 N2 C1 C2 -29.6(18) . . . . ?
C11 N2 C1 C13 -143.1(13) . . . . ?
C11 N2 C1 C12 93.0(16) . . . . ?
C11 N2 C21 O4 -175.6(12) . . . . ?
C11 N2 C21 O5 6.4(18) . . . . ?
C2 N1 C3 C8 0.0(18) . . . . ?
C2 N1 C3 C4 176.2(16) . . . . ?
C2 C9 C10 C11 29(2) . . . . ?
C8 C9 C10 C11 -145.7(17) . . . . ?
C8 C7 C6 C5 -1(3) . . . . ?
C1 N2 C11 C10 56.3(16) . . . . ?
C1 N2 C21 O4 -16(2) . . . . ?
C1 N2 C21 O5 166.5(12) . . . . ?
C1 C2 C9 C8 171.8(14) . . . . ?
C1 C2 C9 C10 -4(2) . . . . ?
C1 C13 C14 C15 97.0(16) . . . . ?
C1 C13 C14 C20 -144.4(13) . . . . ?
C9 C2 C1 N2 2(2) . . . . ?
C9 C2 C1 C13 118.2(15) . . . . ?
C9 C2 C1 C12 -123.2(15) . . . . ?
C9 C8 C3 N1 -0.6(18) . . . . ?
C9 C8 C3 C4 -177.2(15) . . . . ?
C9 C8 C7 C6 177.0(19) . . . . ?
C21 N2 C11 C10 -144.5(12) . . . . ?
C21 N2 C1 C2 170.7(13) . . . . ?
C21 N2 C1 C13 57.2(17) . . . . ?
C21 N2 C1 C12 -66.7(18) . . . . ?
C21 O5 C22 C25 -178.1(13) . . . . ?
C21 O5 C22 C23 -62.8(14) . . . . ?
C21 O5 C22 C24 62.5(17) . . . . ?
C16 O3 C15 O2 1(2) . . . . ?
C16 O3 C15 C14 177.3(13) . . . . ?
C22 O5 C21 N2 179.4(12) . . . . ?
C22 O5 C21 O4 2(2) . . . . ?
C14 C13 C1 N2 38.6(19) . . . . ?
C14 C13 C1 C2 -78.3(15) . . . . ?
C14 C13 C1 C12 164.2(14) . . . . ?
C4 C5 C6 C7 -3(3) . . . . ?
C5 C4 C3 N1 -177.9(17) . . . . ?
C5 C4 C3 C8 -2(3) . . . . ?
C3 N1 C2 C1 -172.1(15) . . . . ?
C3 N1 C2 C9 0.7(18) . . . . ?
C3 C8 C9 C2 1.1(18) . . . . ?
C3 C8 C9 C10 176.3(16) . . . . ?
C3 C8 C7 C6 3(3) . . . . ?
C3 C4 C5 C6 4(3) . . . . ?
C7 C8 C9 C2 -173.7(19) . . . . ?
C7 C8 C9 C10 1(3) . . . . ?
C7 C8 C3 N1 175.4(14) . . . . ?
C7 C8 C3 C4 -1(2) . . . . ?

loop_
_exptl_oxdiff_crystal_face_indexfrac_h
_exptl_oxdiff_crystal_face_indexfrac_k
_exptl_oxdiff_crystal_face_indexfrac_l
_exptl_oxdiff_crystal_face_x
_exptl_oxdiff_crystal_face_y
_exptl_oxdiff_crystal_face_z
7.6938 -4.3069 -0.4581 -0.5170 0.7519 -0.4091
-6.0208 7.8780 -0.9286 0.7634 -0.4778 0.5747
-6.0111 7.7690 0.0690 0.7826 -0.4912 0.4321
-7.9007 2.1696 0.0496 0.3207 -0.8145 0.4425
6.2822 7.3910 -0.9309 0.5203 0.8504 -0.0776
-6.3070 -7.2409 0.5674 -0.5172 -0.8455 0.1325
-0.7166 2.4079 -6.5520 0.0338 0.0529 0.9980
-2.2653 -0.1556 7.3063 0.2345 -0.3391 -0.9111
